data_7124969
loop_
_publ_author_name
'Mosca, Lorenzo'
'\<Cejka, Jan'
'Dolensk\'y, Bohumil'
'Havl\'ik, Martin'
'Jakubek, Milan'
'Kapl\'anek, Robert'
'Kr\'al, Vladim\'ir'
'Anzenbacher, Pavel'

_publ_section_title
;
 Bowl-shaped Tr\"oger's bases and their recognition properties.
;
_journal_issue 70
_journal_name_full 'Chemical communications (Cambridge, England)'
_journal_page_first 10664
_journal_page_last 10667
_journal_paper_doi 10.1039/c6cc05923f
_journal_volume 52
_journal_year 2016
_chemical_formula_moiety 'C57 H42 N6, 2(C6 H5 N O2)'
_chemical_formula_sum 'C69 H52 N8 O4'
_chemical_formula_weight 1057.19
_space_group_IT_number 14
_space_group_name_Hall '-P 2ybc'
_space_group_name_H-M_alt 'P 1 21/c 1'
_symmetry_cell_setting monoclinic
_symmetry_space_group_name_Hall '-P 2ybc'
_symmetry_space_group_name_H-M 'P 1 21/c 1'
_atom_sites_solution_hydrogens difmap
_atom_sites_solution_primary other
_audit_update_record
;
2016-06-13 deposited with the CCDC.
2016-08-01 downloaded from the CCDC.
;
_cell_angle_alpha 90
_cell_angle_beta 113.697(2)
_cell_angle_gamma 90
_cell_formula_units_Z 4
_cell_length_a 21.3761(8)
_cell_length_b 12.4047(4)
_cell_length_c 21.2424(7)
_cell_measurement_reflns_used 9629
_cell_measurement_temperature 180
_cell_measurement_theta_max 68
_cell_measurement_theta_min 4
_cell_volume 5157.8(3)
_computing_cell_refinement 'Apex2 (Bruker AXS, 2006)'
_computing_data_collection 'Apex2 (Bruker AXS, 2006)'
_computing_data_reduction 'Apex2 (Bruker AXS, 2006)'
_computing_molecular_graphics 'CAMERON (Watkin et al., 1996)'
_computing_publication_material 'CRYSTALS (Betteridge et al., 2003)'
_computing_structure_refinement 'CRYSTALS (Betteridge et al., 2003)'
_computing_structure_solution 'Superflip (Palatinus & Chapuis, 2007)'
_diffrn_ambient_temperature 180
_diffrn_measured_fraction_theta_full 0.997
_diffrn_measured_fraction_theta_max 0.997
_diffrn_measurement_device Area
_diffrn_measurement_device_type 'Bruker Kappa Apex2'
_diffrn_measurement_method '\f & \w scans'
_diffrn_radiation_monochromator graphite
_diffrn_radiation_type 'Cu K\a'
_diffrn_radiation_wavelength 1.54180
_diffrn_reflns_av_R_equivalents 0.148
_diffrn_reflns_limit_h_max 25
_diffrn_reflns_limit_h_min -24
_diffrn_reflns_limit_k_max 14
_diffrn_reflns_limit_k_min -14
_diffrn_reflns_limit_l_max 25
_diffrn_reflns_limit_l_min -25
_diffrn_reflns_number 54859
_diffrn_reflns_theta_full 68.396
_diffrn_reflns_theta_max 68.396
_diffrn_reflns_theta_min 4.185
_diffrn_standards_number 0
_exptl_absorpt_coefficient_mu 0.685
_exptl_absorpt_correction_T_max 0.98
_exptl_absorpt_correction_T_min 0.65
_exptl_absorpt_correction_type multi-scan
_exptl_absorpt_process_details 'SADABS (Siemens, 1996)'
_exptl_crystal_colour green
_exptl_crystal_density_diffrn 1.361
_exptl_crystal_density_method 'not measured'
_exptl_crystal_description plate
_exptl_crystal_F_000 2216
_exptl_crystal_size_max 0.160
_exptl_crystal_size_mid 0.110
_exptl_crystal_size_min 0.030
_refine_diff_density_max 0.51
_refine_diff_density_min -0.58
_refine_ls_extinction_method None
_refine_ls_goodness_of_fit_ref 1.0109
_refine_ls_hydrogen_treatment constr
_refine_ls_matrix_type full
_refine_ls_number_parameters 730
_refine_ls_number_reflns 9439
_refine_ls_number_restraints 21
_refine_ls_R_factor_all 0.1467
_refine_ls_R_factor_gt 0.0931
_refine_ls_shift/su_max 0.0002001
_refine_ls_shift/su_mean 0.0000359
_refine_ls_structure_factor_coef Fsqd
_refine_ls_weighting_details
;
 Method, part 1, Chebychev polynomial, (Watkin, 1994, Prince, 1982) 
 [weight] = 1.0/[A~0~*T~0~(x)+A~1~*T~1~(x) ... +A~n-1~]*T~n-1~(x)] 
 where A~i~ are the Chebychev coefficients listed below and x= Fcalc/Fmax 
 Method = Robust Weighting (Prince, 1982) 
 W = [weight] * [1-(deltaF/6*sigmaF)^2^]^2^ 
 A~i~ are: 
 46.9 72.8 34.7 8.06 
;
_refine_ls_weighting_scheme calc
_refine_ls_wR_factor_all 0.2669
_refine_ls_wR_factor_gt 0.2275
_refine_ls_wR_factor_ref 0.2669
_reflns_limit_h_max 23
_reflns_limit_h_min -25
_reflns_limit_k_max 14
_reflns_limit_k_min 0
_reflns_limit_l_max 25
_reflns_limit_l_min 0
_reflns_number_gt 5383
_reflns_number_total 9440
_reflns_threshold_expression I>2.0\s(I)
_oxford_diffrn_Wilson_B_factor 3.62
_oxford_diffrn_Wilson_scale 43.25
_oxford_refine_ls_r_factor_ref 0.1467
_oxford_refine_ls_scale 0.2035(2)
_oxford_reflns_number_all 9440
_oxford_reflns_threshold_expression_ref I>-3.0\s(I)
_cod_data_source_file c6cc05923f2.cif
_cod_data_source_block calix-2_2C6H5NO2
_cod_depositor_comments
;
The following automatic conversions were performed:

data item '_atom_sites_solution_primary' value 'Other' was changed to
'other' in accordance with the
/home/saulius/struct/COD-crude-data/automatic-downloads/DataCite-retrospective/RSC/depositions/lib/dictionaries/cif_core.dic
dictionary named 'cif_core.dic' version 2.4.2 last updated on
2011-04-26.

Automatic conversion script
Id: cif_fix_values 6909 2019-04-08 15:41:33Z antanas 
;
_cod_original_cell_volume 5157.79(17)
_cod_original_sg_symbol_H-M 'P 21/c '
_cod_database_code 7124969

loop_
_symmetry_equiv_pos_as_xyz
x,y,z
-x,-y,-z
x,-y+1/2,z+1/2
-x,y+1/2,-z+1/2

loop_
_atom_site_label
_atom_site_type_symbol
_atom_site_fract_x
_atom_site_fract_y
_atom_site_fract_z
_atom_site_U_iso_or_equiv
_atom_site_occupancy
_atom_site_adp_type
_atom_site_refinement_flags_posn
C10 C 0.4086(2) 0.5206(3) 0.3740(2) 0.0465 1.0000 Uani .
N11 N 0.3983(2) 0.4238(3) 0.33490(19) 0.0530 1.0000 Uani .
C12 C 0.3278(3) 0.4167(4) 0.2820(2) 0.0560 1.0000 Uani .
C13 C 0.2751(3) 0.3889(4) 0.3106(2) 0.0561 1.0000 Uani .
C14 C 0.2055(3) 0.4019(4) 0.2709(2) 0.0594 1.0000 Uani .
C15 C 0.1784(3) 0.4306(4) 0.1993(2) 0.0652 1.0000 Uani .
C16 C 0.1111(3) 0.4423(5) 0.1626(3) 0.0814 1.0000 Uani .
C17 C 0.0635(4) 0.4311(6) 0.1931(3) 0.0915 1.0000 Uani .
C18 C 0.0872(3) 0.4040(5) 0.2614(3) 0.0786 1.0000 Uani .
C19 C 0.1567(3) 0.3900(4) 0.3012(3) 0.0674 1.0000 Uani .
C20 C 0.1818(3) 0.3642(5) 0.3719(3) 0.0726 1.0000 Uani .
C21 C 0.2488(3) 0.3478(4) 0.4087(3) 0.0683 1.0000 Uani .
C22 C 0.2977(3) 0.3578(4) 0.3795(2) 0.0571 1.0000 Uani .
N23 N 0.3680(2) 0.3353(3) 0.42066(18) 0.0567 1.0000 Uani .
C24 C 0.3994(3) 0.4186(4) 0.4736(2) 0.0571 1.0000 Uani .
C25 C 0.4079(3) 0.3283(4) 0.3790(3) 0.0608 1.0000 Uani .
C26 C 0.4092(2) 0.5223(3) 0.4409(2) 0.0484 1.0000 Uani .
C27 C 0.4149(2) 0.6208(3) 0.4731(2) 0.0468 1.0000 Uani .
C28 C 0.4195(2) 0.7196(3) 0.4424(2) 0.0436 1.0000 Uani .
C29 C 0.4207(2) 0.7165(3) 0.3766(2) 0.0438 1.0000 Uani .
C30 C 0.4151(2) 0.6166(3) 0.3443(2) 0.0446 1.0000 Uani .
C40 C 0.4096(2) 1.0088(4) 0.2664(2) 0.0494 1.0000 Uani .
N41 N 0.4010(2) 1.1089(3) 0.22923(19) 0.0570 1.0000 Uani .
C42 C 0.3299(3) 1.1435(4) 0.1998(2) 0.0618 1.0000 Uani .
C43 C 0.2859(3) 1.0811(4) 0.1369(2) 0.0571 1.0000 Uani .
C44 C 0.2137(3) 1.0909(4) 0.1084(3) 0.0646 1.0000 Uani .
C45 C 0.1785(4) 1.1587(5) 0.1363(3) 0.0777 1.0000 Uani .
C46 C 0.1096(4) 1.1670(6) 0.1078(4) 0.0947 1.0000 Uani .
C47 C 0.0706(4) 1.1103(7) 0.0482(5) 0.1023 1.0000 Uani .
C48 C 0.1028(4) 1.0431(6) 0.0197(4) 0.0943 1.0000 Uani .
C49 C 0.1736(3) 1.0295(5) 0.0483(3) 0.0733 1.0000 Uani .
C50 C 0.2076(3) 0.9582(4) 0.0207(3) 0.0701 1.0000 Uani .
C51 C 0.2756(3) 0.9491(4) 0.0480(2) 0.0640 1.0000 Uani .
C52 C 0.3163(3) 1.0133(4) 0.1055(2) 0.0534 1.0000 Uani .
N53 N 0.3886(2) 1.0062(3) 0.12785(18) 0.0568 1.0000 Uani .
C54 C 0.4171(3) 0.9065(4) 0.1661(2) 0.0552 1.0000 Uani .
C55 C 0.4229(3) 1.0968(4) 0.1718(2) 0.0621 1.0000 Uani .
C56 C 0.4171(2) 0.9103(4) 0.2375(2) 0.0489 1.0000 Uani .
C57 C 0.4243(2) 0.8178(4) 0.2755(2) 0.0461 1.0000 Uani .
C58 C 0.4216(2) 0.8169(3) 0.3406(2) 0.0418 1.0000 Uani .
C59 C 0.4171(2) 0.9169(3) 0.3701(2) 0.0449 1.0000 Uani .
C60 C 0.4114(3) 1.0106(4) 0.3318(2) 0.0517 1.0000 Uani .
C70 C 0.4055(2) 0.9254(3) 0.5666(2) 0.0450 1.0000 Uani .
N71 N 0.39548(19) 0.9229(3) 0.62975(17) 0.0477 1.0000 Uani .
C72 C 0.3268(2) 0.8867(4) 0.6189(2) 0.0505 1.0000 Uani .
C73 C 0.2723(2) 0.9712(4) 0.5845(2) 0.0502 1.0000 Uani .
C74 C 0.2017(2) 0.9430(4) 0.5538(2) 0.0524 1.0000 Uani .
C75 C 0.1783(3) 0.8373(4) 0.5579(2) 0.0608 1.0000 Uani .
C76 C 0.1113(3) 0.8109(5) 0.5265(3) 0.0693 1.0000 Uani .
C77 C 0.0634(3) 0.8873(6) 0.4884(3) 0.0763 1.0000 Uani .
C78 C 0.0837(3) 0.9907(5) 0.4836(3) 0.0722 1.0000 Uani .
C79 C 0.1525(3) 1.0220(4) 0.5153(2) 0.0588 1.0000 Uani .
C80 C 0.1757(3) 1.1278(4) 0.5125(2) 0.0628 1.0000 Uani .
C81 C 0.2416(3) 1.1547(4) 0.5436(2) 0.0550 1.0000 Uani .
C82 C 0.2917(2) 1.0760(4) 0.5799(2) 0.0494 1.0000 Uani .
N83 N 0.3617(2) 1.1114(3) 0.61111(17) 0.0508 1.0000 Uani .
C84 C 0.3912(3) 1.1293(3) 0.5601(2) 0.0512 1.0000 Uani .
C85 C 0.4055(3) 1.0309(4) 0.6607(2) 0.0516 1.0000 Uani .
C86 C 0.4036(2) 1.0228(3) 0.5314(2) 0.0462 1.0000 Uani .
C87 C 0.4108(2) 1.0173(3) 0.4697(2) 0.0463 1.0000 Uani .
C88 C 0.4164(2) 0.9198(3) 0.4392(2) 0.0430 1.0000 Uani .
C89 C 0.4180(2) 0.8234(3) 0.4745(2) 0.0425 1.0000 Uani .
C90 C 0.4137(2) 0.8302(3) 0.5385(2) 0.0464 1.0000 Uani .
C100 C 0.1072(4) 0.7760(7) 0.1899(3) 0.0905 1.0000 Uani D
C101 C 0.1373(4) 0.6933(5) 0.2351(4) 0.0932 1.0000 Uani .
C102 C 0.2080(4) 0.6937(6) 0.2686(4) 0.0982 1.0000 Uani .
C103 C 0.2444(4) 0.7752(7) 0.2537(4) 0.0982 1.0000 Uani .
C104 C 0.2135(4) 0.8554(6) 0.2097(4) 0.0930 1.0000 Uani .
C105 C 0.1446(4) 0.8582(6) 0.1782(3) 0.0944 1.0000 Uani .
N106 N 0.0323(5) 0.7789(10) 0.1545(5) 0.1413 1.0000 Uani D
O107 O 0.0072(4) 0.8612(9) 0.1253(4) 0.1900 1.0000 Uani D
O108 O 0.0007(4) 0.7053(8) 0.1616(5) 0.1887 1.0000 Uani D
C110 C 0.1791(4) 0.8947(5) 0.3732(3) 0.0805 1.0000 Uani .
C111 C 0.1151(4) 0.9243(7) 0.3267(3) 0.0923 1.0000 Uani .
C112 C 0.1082(5) 1.0257(8) 0.2977(4) 0.1229 1.0000 Uani .
C113 C 0.1653(6) 1.0916(7) 0.3172(4) 0.1216 1.0000 Uani .
C114 C 0.2281(5) 1.0590(7) 0.3635(4) 0.1088 1.0000 Uani .
C115 C 0.2354(4) 0.9581(6) 0.3931(3) 0.0842 1.0000 Uani .
N116 N 0.1862(4) 0.7854(6) 0.4027(3) 0.0962 1.0000 Uani .
O117 O 0.2444(3) 0.7581(5) 0.4427(3) 0.1195 1.0000 Uani .
O118 O 0.1353(3) 0.7282(5) 0.3860(3) 0.1256 1.0000 Uani .
H1151 H 0.2774 0.9348 0.4267 0.1111 1.0000 Uiso R
H1141 H 0.2660 1.1046 0.3739 0.1421 1.0000 Uiso R
H1131 H 0.1606 1.1612 0.2987 0.1511 1.0000 Uiso R
H1111 H 0.0780 0.8767 0.3164 0.1201 1.0000 Uiso R
H1011 H 0.1108 0.6382 0.2420 0.1201 1.0000 Uiso R
H1021 H 0.2310 0.6399 0.3005 0.1241 1.0000 Uiso R
H1031 H 0.2922 0.7750 0.2763 0.1201 1.0000 Uiso R
H1041 H 0.2405 0.9077 0.2006 0.1231 1.0000 Uiso R
H1051 H 0.1223 0.9155 0.1490 0.1181 1.0000 Uiso R
H841 H 0.4347 1.1681 0.5814 0.0631 1.0000 Uiso R
H842 H 0.3588 1.1722 0.5223 0.0631 1.0000 Uiso R
H851 H 0.4536 1.0518 0.6755 0.0641 1.0000 Uiso R
H852 H 0.3934 1.0290 0.7005 0.0640 1.0000 Uiso R
H721 H 0.3258 0.8682 0.6633 0.0660 1.0000 Uiso R
H722 H 0.3161 0.8226 0.5895 0.0661 1.0000 Uiso R
H801 H 0.1434 1.1806 0.4882 0.0781 1.0000 Uiso R
H811 H 0.2552 1.2261 0.5415 0.0721 1.0000 Uiso R
H781 H 0.0508 1.0423 0.4588 0.0921 1.0000 Uiso R
H771 H 0.0173 0.8673 0.4660 0.0921 1.0000 Uiso R
H761 H 0.0972 0.7405 0.5304 0.0911 1.0000 Uiso R
H751 H 0.2103 0.7854 0.5840 0.0751 1.0000 Uiso R
H871 H 0.4128 1.0823 0.4479 0.0572 1.0000 Uiso R
H901 H 0.4166 0.7663 0.5634 0.0561 1.0000 Uiso R
H601 H 0.4083 1.0773 0.3512 0.0642 1.0000 Uiso R
H422 H 0.3280 1.2199 0.1878 0.0751 1.0000 Uiso R
H421 H 0.3115 1.1337 0.2348 0.0750 1.0000 Uiso R
H552 H 0.4126 1.1629 0.1443 0.0781 1.0000 Uiso R
H551 H 0.4724 1.0846 0.1915 0.0781 1.0000 Uiso R
H542 H 0.4641 0.8962 0.1702 0.0681 1.0000 Uiso R
H541 H 0.3889 0.8458 0.1409 0.0681 1.0000 Uiso R
H571 H 0.4316 0.7522 0.2573 0.0581 1.0000 Uiso R
H511 H 0.2973 0.9002 0.0294 0.0841 1.0000 Uiso R
H501 H 0.1813 0.9164 -0.0178 0.0871 1.0000 Uiso R
H451 H 0.2041 1.1990 0.1755 0.1001 1.0000 Uiso R
H461 H 0.0872 1.2110 0.1280 0.1151 1.0000 Uiso R
H471 H 0.0231 1.1191 0.0282 0.1260 1.0000 Uiso R
H481 H 0.0760 1.0045 -0.0201 0.1151 1.0000 Uiso R
H301 H 0.4147 0.6144 0.2999 0.0561 1.0000 Uiso R
H121 H 0.3153 0.4864 0.2585 0.0710 1.0000 Uiso R
H122 H 0.3263 0.3610 0.2488 0.0710 1.0000 Uiso R
H252 H 0.4567 0.3223 0.4090 0.0770 1.0000 Uiso R
H251 H 0.3929 0.2641 0.3499 0.0771 1.0000 Uiso R
H242 H 0.4438 0.3940 0.5078 0.0700 1.0000 Uiso R
H241 H 0.3683 0.4323 0.4963 0.0700 1.0000 Uiso R
H271 H 0.4156 0.6218 0.5176 0.0571 1.0000 Uiso R
H211 H 0.2646 0.3299 0.4555 0.0871 1.0000 Uiso R
H201 H 0.1509 0.3581 0.3931 0.0901 1.0000 Uiso R
H151 H 0.2090 0.4409 0.1781 0.0861 1.0000 Uiso R
H161 H 0.0945 0.4579 0.1154 0.1001 1.0000 Uiso R
H171 H 0.0169 0.4430 0.1671 0.1131 1.0000 Uiso R
H181 H 0.0553 0.3939 0.2811 0.1041 1.0000 Uiso R
H1121 H 0.0653 1.0500 0.2649 0.1482 1.0000 Uiso R

loop_
_atom_site_aniso_label
_atom_site_aniso_U_11
_atom_site_aniso_U_22
_atom_site_aniso_U_33
_atom_site_aniso_U_23
_atom_site_aniso_U_13
_atom_site_aniso_U_12
C10 0.058(3) 0.038(2) 0.044(2) -0.0064(19) 0.022(2) 0.004(2)
N11 0.079(3) 0.0345(19) 0.050(2) -0.0041(16) 0.031(2) 0.0016(18)
C12 0.088(4) 0.038(2) 0.048(2) -0.008(2) 0.033(3) -0.007(2)
C13 0.089(4) 0.037(2) 0.045(2) -0.0032(19) 0.030(3) -0.009(2)
C14 0.081(4) 0.052(3) 0.048(3) -0.005(2) 0.028(3) -0.017(2)
C15 0.075(4) 0.074(3) 0.041(2) -0.002(2) 0.016(2) -0.010(3)
C16 0.100(5) 0.096(4) 0.040(3) -0.006(3) 0.019(3) -0.016(4)
C17 0.094(5) 0.115(5) 0.063(4) -0.007(4) 0.029(3) -0.018(4)
C18 0.084(4) 0.092(4) 0.066(3) -0.002(3) 0.036(3) -0.020(3)
C19 0.093(4) 0.060(3) 0.056(3) -0.002(2) 0.037(3) -0.011(3)
C20 0.092(4) 0.073(4) 0.059(3) -0.001(3) 0.037(3) -0.018(3)
C21 0.115(5) 0.052(3) 0.050(3) 0.002(2) 0.045(3) -0.010(3)
C22 0.088(4) 0.036(2) 0.049(3) 0.000(2) 0.030(3) -0.006(2)
N23 0.091(3) 0.037(2) 0.042(2) -0.0003(16) 0.027(2) -0.003(2)
C24 0.082(3) 0.044(3) 0.045(2) 0.000(2) 0.024(2) 0.006(2)
C25 0.092(4) 0.036(2) 0.059(3) 0.000(2) 0.034(3) 0.006(2)
C26 0.067(3) 0.037(2) 0.040(2) 0.0034(18) 0.020(2) 0.004(2)
C27 0.061(3) 0.045(2) 0.034(2) 0.0005(18) 0.0174(19) 0.004(2)
C28 0.047(2) 0.040(2) 0.040(2) -0.0005(18) 0.0146(19) 0.0015(19)
C29 0.051(2) 0.040(2) 0.041(2) -0.0025(18) 0.0194(19) 0.0043(19)
C30 0.055(3) 0.040(2) 0.040(2) -0.0013(18) 0.0208(19) 0.0021(19)
C40 0.068(3) 0.043(2) 0.038(2) 0.0025(19) 0.022(2) -0.009(2)
N41 0.084(3) 0.043(2) 0.048(2) 0.0029(17) 0.030(2) -0.009(2)
C42 0.103(4) 0.038(2) 0.049(3) 0.003(2) 0.036(3) -0.003(3)
C43 0.087(4) 0.040(2) 0.047(2) 0.010(2) 0.029(3) -0.003(2)
C44 0.088(4) 0.048(3) 0.064(3) 0.016(2) 0.036(3) 0.003(3)
C45 0.099(5) 0.060(3) 0.083(4) 0.021(3) 0.046(4) 0.011(3)
C46 0.108(6) 0.080(4) 0.110(5) 0.021(4) 0.058(5) 0.024(4)
C47 0.082(5) 0.095(5) 0.121(6) 0.036(5) 0.032(5) 0.013(4)
C48 0.095(5) 0.081(4) 0.093(5) 0.023(4) 0.023(4) -0.003(4)
C49 0.073(4) 0.071(4) 0.061(3) 0.021(3) 0.011(3) -0.006(3)
C50 0.094(5) 0.060(3) 0.053(3) 0.004(2) 0.025(3) -0.010(3)
C51 0.089(4) 0.056(3) 0.049(3) 0.001(2) 0.030(3) -0.009(3)
C52 0.071(3) 0.048(3) 0.040(2) 0.006(2) 0.022(2) -0.010(2)
N53 0.084(3) 0.047(2) 0.043(2) 0.0001(17) 0.028(2) -0.009(2)
C54 0.078(3) 0.046(3) 0.049(2) 0.000(2) 0.034(2) -0.001(2)
C55 0.093(4) 0.048(3) 0.051(3) 0.001(2) 0.035(3) -0.016(3)
C56 0.061(3) 0.046(2) 0.043(2) -0.003(2) 0.024(2) -0.003(2)
C57 0.059(3) 0.042(2) 0.040(2) -0.0045(19) 0.023(2) -0.006(2)
C58 0.048(2) 0.036(2) 0.040(2) -0.0036(17) 0.0163(19) -0.0011(18)
C59 0.058(3) 0.039(2) 0.040(2) -0.0002(18) 0.0209(19) -0.005(2)
C60 0.075(3) 0.040(2) 0.045(2) -0.0042(19) 0.029(2) -0.005(2)
C70 0.052(2) 0.046(2) 0.035(2) -0.0025(18) 0.0148(18) -0.001(2)
N71 0.059(2) 0.047(2) 0.0357(17) -0.0025(15) 0.0181(16) 0.0017(17)
C72 0.065(3) 0.052(3) 0.036(2) 0.0014(19) 0.022(2) 0.004(2)
C73 0.070(3) 0.051(3) 0.036(2) -0.0009(19) 0.028(2) 0.008(2)
C74 0.067(3) 0.058(3) 0.035(2) -0.004(2) 0.024(2) 0.004(2)
C75 0.068(3) 0.066(3) 0.049(3) 0.001(2) 0.024(2) 0.005(3)
C76 0.070(4) 0.084(4) 0.053(3) -0.005(3) 0.024(3) -0.003(3)
C77 0.062(3) 0.108(5) 0.053(3) -0.016(3) 0.017(3) -0.009(3)
C78 0.065(4) 0.093(4) 0.054(3) -0.005(3) 0.019(3) 0.012(3)
C79 0.069(3) 0.070(3) 0.038(2) -0.002(2) 0.023(2) 0.015(3)
C80 0.080(4) 0.063(3) 0.044(2) 0.005(2) 0.023(3) 0.025(3)
C81 0.075(3) 0.048(3) 0.044(2) 0.002(2) 0.026(2) 0.013(2)
C82 0.067(3) 0.049(3) 0.035(2) -0.0038(19) 0.023(2) 0.008(2)
N83 0.072(3) 0.042(2) 0.0407(18) -0.0068(16) 0.0248(18) -0.0010(18)
C84 0.070(3) 0.039(2) 0.048(2) -0.0088(19) 0.028(2) -0.006(2)
C85 0.068(3) 0.046(3) 0.039(2) -0.005(2) 0.020(2) -0.001(2)
C86 0.056(3) 0.040(2) 0.042(2) -0.0094(18) 0.019(2) -0.0029(19)
C87 0.065(3) 0.033(2) 0.042(2) -0.0008(18) 0.023(2) -0.002(2)
C88 0.051(2) 0.041(2) 0.039(2) -0.0007(18) 0.0203(19) -0.0016(19)
C89 0.054(3) 0.035(2) 0.039(2) -0.0045(17) 0.0191(19) -0.0017(18)
C90 0.058(3) 0.038(2) 0.042(2) 0.0051(18) 0.019(2) 0.006(2)
C100 0.088(4) 0.117(5) 0.072(4) -0.014(4) 0.038(3) 0.004(4)
C101 0.122(6) 0.062(4) 0.102(5) -0.004(4) 0.052(5) -0.017(4)
C102 0.118(6) 0.071(4) 0.099(5) 0.004(4) 0.036(5) 0.020(4)
C103 0.079(4) 0.103(6) 0.105(5) -0.007(5) 0.029(4) -0.003(4)
C104 0.098(5) 0.081(5) 0.099(5) 0.001(4) 0.039(4) -0.013(4)
C105 0.127(6) 0.090(5) 0.076(4) 0.016(4) 0.051(4) 0.012(4)
N106 0.113(4) 0.187(6) 0.135(5) 0.004(5) 0.062(4) 0.014(4)
O107 0.140(5) 0.263(8) 0.159(6) 0.057(5) 0.053(4) 0.064(5)
O108 0.119(5) 0.205(7) 0.227(7) -0.022(6) 0.055(5) -0.028(5)
C110 0.101(5) 0.086(4) 0.060(3) -0.011(3) 0.038(3) 0.005(4)
C111 0.081(4) 0.115(6) 0.077(4) -0.016(4) 0.028(4) 0.006(4)
C112 0.139(8) 0.111(7) 0.102(6) -0.010(5) 0.032(5) 0.045(6)
C113 0.181(10) 0.069(5) 0.106(6) -0.008(4) 0.048(6) 0.019(6)
C114 0.120(6) 0.085(5) 0.114(6) -0.011(5) 0.040(5) -0.004(5)
C115 0.085(4) 0.089(5) 0.072(4) -0.020(3) 0.025(3) -0.011(4)
N116 0.102(5) 0.117(5) 0.072(4) 0.005(3) 0.038(3) -0.012(4)
O117 0.114(4) 0.128(5) 0.105(4) 0.027(3) 0.032(3) 0.008(3)
O118 0.144(5) 0.144(5) 0.090(3) -0.003(3) 0.048(3) -0.044(4)

loop_
_atom_type_symbol
_atom_type_scat_dispersion_real
_atom_type_scat_dispersion_imag
_atom_type_scat_Cromer_Mann_a1
_atom_type_scat_Cromer_Mann_b1
_atom_type_scat_Cromer_Mann_a2
_atom_type_scat_Cromer_Mann_b2
_atom_type_scat_Cromer_Mann_a3
_atom_type_scat_Cromer_Mann_b3
_atom_type_scat_Cromer_Mann_a4
_atom_type_scat_Cromer_Mann_b4
_atom_type_scat_Cromer_Mann_c
_atom_type_scat_source
C 0.0181 0.0091 2.3100 20.8439 1.0200 10.2075 1.5886 0.5687 0.8650 51.6512 0.2156 'International Tables Vol C 4.2.6.8 and 6.1.1.4'
H 0.0000 0.0000 0.4930 10.5109 0.3229 26.1257 0.1402 3.1424 0.0408 57.7998 0.0030 'International Tables Vol C 4.2.6.8 and 6.1.1.4'
N 0.0311 0.0180 12.2126 0.0057 3.1322 9.8933 2.0125 28.9975 1.1663 0.5826 -11.5290 'International Tables Vol C 4.2.6.8 and 6.1.1.4'
O 0.0492 0.0322 3.0485 13.2771 2.2868 5.7011 1.5463 0.3239 0.8670 32.9089 0.2508 'International Tables Vol C 4.2.6.8 and 6.1.1.4'

loop_
_geom_angle_atom_site_label_1
_geom_angle_atom_site_label_2
_geom_angle_atom_site_label_3
_geom_angle
_geom_angle_publ_flag
N11 C10 C26 122.3(4) yes
N11 C10 C30 118.7(4) yes
C26 C10 C30 119.0(4) yes
C10 N11 C12 111.4(4) yes
C10 N11 C25 111.0(3) yes
C12 N11 C25 105.9(4) yes
N11 C12 C13 113.8(4) yes
N11 C12 H121 108.7 no
C13 C12 H121 108.2 no
N11 C12 H122 108.5 no
C13 C12 H122 108.3 no
H121 C12 H122 109.4 no
C12 C13 C14 120.9(4) yes
C12 C13 C22 118.8(5) yes
C14 C13 C22 120.1(5) yes
C13 C14 C15 123.2(5) yes
C13 C14 C19 120.5(4) yes
C15 C14 C19 116.2(5) yes
C14 C15 C16 121.7(5) yes
C14 C15 H151 118.5 no
C16 C15 H151 119.8 no
C15 C16 C17 121.6(5) yes
C15 C16 H161 120.0 no
C17 C16 H161 118.4 no
C16 C17 C18 118.7(6) yes
C16 C17 H171 120.3 no
C18 C17 H171 121.0 no
C17 C18 C19 121.5(6) yes
C17 C18 H181 118.4 no
C19 C18 H181 120.1 no
C14 C19 C18 120.3(5) yes
C14 C19 C20 117.8(6) yes
C18 C19 C20 121.9(5) yes
C19 C20 C21 120.9(5) yes
C19 C20 H201 119.3 no
C21 C20 H201 119.8 no
C20 C21 C22 122.1(5) yes
C20 C21 H211 119.8 no
C22 C21 H211 118.1 no
C21 C22 C13 118.4(5) yes
C21 C22 N23 119.5(4) yes
C13 C22 N23 122.1(5) yes
C22 N23 C24 112.0(4) yes
C22 N23 C25 111.5(4) yes
C24 N23 C25 107.9(4) yes
N23 C24 C26 110.4(4) yes
N23 C24 H242 110.8 no
C26 C24 H242 109.4 no
N23 C24 H241 107.8 no
C26 C24 H241 108.9 no
H242 C24 H241 109.5 no
N11 C25 N23 111.8(4) yes
N11 C25 H252 108.3 no
N23 C25 H252 109.7 no
N11 C25 H251 109.1 no
N23 C25 H251 108.0 no
H252 C25 H251 109.9 no
C24 C26 C10 120.0(4) yes
C24 C26 C27 121.7(4) yes
C10 C26 C27 118.2(4) yes
C26 C27 C28 123.3(4) yes
C26 C27 H271 118.1 no
C28 C27 H271 118.6 no
C27 C28 C29 117.9(4) yes
C27 C28 C89 122.1(4) yes
C29 C28 C89 119.9(4) yes
C28 C29 C30 118.5(4) yes
C28 C29 C58 120.3(4) yes
C30 C29 C58 121.0(4) yes
C29 C30 C10 123.1(4) yes
C29 C30 H301 118.8 no
C10 C30 H301 118.2 no
N41 C40 C56 121.4(4) yes
N41 C40 C60 119.0(4) yes
C56 C40 C60 119.6(4) yes
C40 N41 C42 111.7(4) yes
C40 N41 C55 110.5(4) yes
C42 N41 C55 107.3(4) yes
N41 C42 C43 113.7(4) yes
N41 C42 H422 108.9 no
C43 C42 H422 108.8 no
N41 C42 H421 107.9 no
C43 C42 H421 108.2 no
H422 C42 H421 109.3 no
C42 C43 C44 121.3(5) yes
C42 C43 C52 119.5(5) yes
C44 C43 C52 119.1(5) yes
C43 C44 C45 123.0(5) yes
C43 C44 C49 119.5(5) yes
C45 C44 C49 117.5(6) yes
C44 C45 C46 121.8(7) yes
C44 C45 H451 118.3 no
C46 C45 H451 119.9 no
C45 C46 C47 120.9(7) yes
C45 C46 H461 120.3 no
C47 C46 H461 118.8 no
C46 C47 C48 119.1(7) yes
C46 C47 H471 119.8 no
C48 C47 H471 121.1 no
C47 C48 C49 122.0(7) yes
C47 C48 H481 118.4 no
C49 C48 H481 119.6 no
C44 C49 C48 118.7(6) yes
C44 C49 C50 118.5(5) yes
C48 C49 C50 122.8(6) yes
C49 C50 C51 121.6(5) yes
C49 C50 H501 118.6 no
C51 C50 H501 119.9 no
C50 C51 C52 120.6(5) yes
C50 C51 H511 120.4 no
C52 C51 H511 119.0 no
C51 C52 C43 120.5(5) yes
C51 C52 N53 117.3(5) yes
C43 C52 N53 122.1(4) yes
C52 N53 C54 112.9(4) yes
C52 N53 C55 111.5(4) yes
C54 N53 C55 107.7(4) yes
N53 C54 C56 111.1(4) yes
N53 C54 H542 110.0 no
C56 C54 H542 109.1 no
N53 C54 H541 108.5 no
C56 C54 H541 108.8 no
H542 C54 H541 109.4 no
N41 C55 N53 111.2(4) yes
N41 C55 H552 109.7 no
N53 C55 H552 109.2 no
N41 C55 H551 108.0 no
N53 C55 H551 109.5 no
H552 C55 H551 109.2 no
C54 C56 C40 120.6(4) yes
C54 C56 C57 121.1(4) yes
C40 C56 C57 118.3(4) yes
C56 C57 C58 123.0(4) yes
C56 C57 H571 118.6 no
C58 C57 H571 118.5 no
C29 C58 C57 122.2(4) yes
C29 C58 C59 119.9(4) yes
C57 C58 C59 117.8(4) yes
C58 C59 C60 118.7(4) yes
C58 C59 C88 119.5(4) yes
C60 C59 C88 121.7(4) yes
C59 C60 C40 122.3(4) yes
C59 C60 H601 119.0 no
C40 C60 H601 118.7 no
N71 C70 C86 121.8(4) yes
N71 C70 C90 118.8(4) yes
C86 C70 C90 119.3(4) yes
C70 N71 C72 112.1(3) yes
C70 N71 C85 110.3(3) yes
C72 N71 C85 107.9(3) yes
N71 C72 C73 113.0(4) yes
N71 C72 H721 109.2 no
C73 C72 H721 108.4 no
N71 C72 H722 108.1 no
C73 C72 H722 108.5 no
H721 C72 H722 109.6 no
C72 C73 C74 121.1(4) yes
C72 C73 C82 119.5(4) yes
C74 C73 C82 119.4(4) yes
C73 C74 C75 122.2(4) yes
C73 C74 C79 119.5(4) yes
C75 C74 C79 118.2(5) yes
C74 C75 C76 121.5(5) yes
C74 C75 H751 118.6 no
C76 C75 H751 119.9 no
C75 C76 C77 120.5(6) yes
C75 C76 H761 119.6 no
C77 C76 H761 119.9 no
C76 C77 C78 120.0(5) yes
C76 C77 H771 119.6 no
C78 C77 H771 120.5 no
C77 C78 C79 121.6(5) yes
C77 C78 H781 119.5 no
C79 C78 H781 118.9 no
C74 C79 C78 118.2(5) yes
C74 C79 C80 118.1(5) yes
C78 C79 C80 123.7(5) yes
C79 C80 C81 121.9(5) yes
C79 C80 H801 118.6 no
C81 C80 H801 119.5 no
C80 C81 C82 120.7(5) yes
C80 C81 H811 119.9 no
C82 C81 H811 119.4 no
C81 C82 C73 120.2(5) yes
C81 C82 N83 117.2(4) yes
C73 C82 N83 122.7(4) yes
C82 N83 C84 112.4(3) yes
C82 N83 C85 111.4(4) yes
C84 N83 C85 106.9(4) yes
N83 C84 C86 111.0(3) yes
N83 C84 H841 110.0 no
C86 C84 H841 109.0 no
N83 C84 H842 108.3 no
C86 C84 H842 108.8 no
H841 C84 H842 109.7 no
N83 C85 N71 111.1(3) yes
N83 C85 H851 109.3 no
N71 C85 H851 109.2 no
N83 C85 H852 108.8 no
N71 C85 H852 108.8 no
H851 C85 H852 109.6 no
C84 C86 C70 120.2(4) yes
C84 C86 C87 121.8(4) yes
C70 C86 C87 118.0(4) yes
C86 C87 C88 123.0(4) yes
C86 C87 H871 118.1 no
C88 C87 H871 118.9 no
C59 C88 C87 121.2(4) yes
C59 C88 C89 120.2(4) yes
C87 C88 C89 118.5(4) yes
C28 C89 C88 120.1(4) yes
C28 C89 C90 121.8(4) yes
C88 C89 C90 118.0(4) yes
C89 C90 C70 123.0(4) yes
C89 C90 H901 118.5 no
C70 C90 H901 118.5 no
C101 C100 C105 122.3(7) yes
C101 C100 N106 118.9(8) yes
C105 C100 N106 118.8(8) yes
C100 C101 C102 117.6(7) yes
C100 C101 H1011 120.7 no
C102 C101 H1011 121.7 no
C101 C102 C103 118.8(7) yes
C101 C102 H1021 121.0 no
C103 C102 H1021 120.2 no
C102 C103 C104 122.2(7) yes
C102 C103 H1031 118.5 no
C104 C103 H1031 119.3 no
C103 C104 C105 119.9(7) yes
C103 C104 H1041 118.9 no
C105 C104 H1041 121.2 no
C100 C105 C104 119.2(7) yes
C100 C105 H1051 120.2 no
C104 C105 H1051 120.6 no
C100 N106 O107 116.8(10) yes
C100 N106 O108 118.5(10) yes
O107 N106 O108 124.3(11) yes
C111 C110 C115 124.8(7) yes
C111 C110 N116 116.9(7) yes
C115 C110 N116 118.3(6) yes
C110 C111 C112 117.4(8) yes
C110 C111 H1111 120.0 no
C112 C111 H1111 122.5 no
C111 C112 C113 118.7(8) yes
C111 C112 H1121 121.0 no
C113 C112 H1121 120.4 no
C112 C113 C114 122.1(8) yes
C112 C113 H1131 119.0 no
C114 C113 H1131 118.8 no
C113 C114 C115 119.6(8) yes
C113 C114 H1141 119.7 no
C115 C114 H1141 120.6 no
C114 C115 C110 117.4(7) yes
C114 C115 H1151 121.5 no
C110 C115 H1151 121.0 no
C110 N116 O117 116.5(6) yes
C110 N116 O118 118.7(7) yes
O117 N116 O118 124.8(7) yes

loop_
_geom_bond_atom_site_label_1
_geom_bond_atom_site_label_2
_geom_bond_distance
_geom_bond_publ_flag
C10 N11 1.426(5) yes
C10 C26 1.417(6) yes
C10 C30 1.380(6) yes
N11 C12 1.477(6) yes
N11 C25 1.472(6) yes
C12 C13 1.519(7) yes
C12 H121 0.980 no
C12 H122 0.980 no
C13 C14 1.393(7) yes
C13 C22 1.398(6) yes
C14 C15 1.437(7) yes
C14 C19 1.437(7) yes
C15 C16 1.341(8) yes
C15 H151 0.940 no
C16 C17 1.415(9) yes
C16 H161 0.939 no
C17 C18 1.374(8) yes
C17 H171 0.937 no
C18 C19 1.393(8) yes
C18 H181 0.940 no
C19 C20 1.412(7) yes
C20 C21 1.344(8) yes
C20 H201 0.941 no
C21 C22 1.419(7) yes
C21 H211 0.940 no
C22 N23 1.429(7) yes
N23 C24 1.475(6) yes
N23 C25 1.459(6) yes
C24 C26 1.515(6) yes
C24 H242 0.982 no
C24 H241 0.980 no
C25 H252 0.984 no
C25 H251 0.980 no
C26 C27 1.382(6) yes
C27 C28 1.409(6) yes
C27 H271 0.940 no
C28 C29 1.409(6) yes
C28 C89 1.463(6) yes
C29 C30 1.399(6) yes
C29 C58 1.466(6) yes
C30 H301 0.941 no
C40 N41 1.444(5) yes
C40 C56 1.406(6) yes
C40 C60 1.375(6) yes
N41 C42 1.455(7) yes
N41 C55 1.481(6) yes
C42 C43 1.503(7) yes
C42 H422 0.978 no
C42 H421 0.978 no
C43 C44 1.419(8) yes
C43 C52 1.387(7) yes
C44 C45 1.406(8) yes
C44 C49 1.436(8) yes
C45 C46 1.353(9) yes
C45 H451 0.938 no
C46 C47 1.394(11) yes
C46 H461 0.937 no
C47 C48 1.368(10) yes
C47 H471 0.937 no
C48 C49 1.395(9) yes
C48 H481 0.939 no
C49 C50 1.415(8) yes
C50 C51 1.336(8) yes
C50 H501 0.940 no
C51 C52 1.425(7) yes
C51 H511 0.941 no
C52 N53 1.424(6) yes
N53 C54 1.471(6) yes
N53 C55 1.456(6) yes
C54 C56 1.519(6) yes
C54 H542 0.981 no
C54 H541 0.979 no
C55 H552 0.979 no
C55 H551 0.982 no
C56 C57 1.375(6) yes
C57 C58 1.407(6) yes
C57 H571 0.940 no
C58 C59 1.410(6) yes
C59 C60 1.395(6) yes
C59 C88 1.475(6) yes
C60 H601 0.938 no
C70 N71 1.441(5) yes
C70 C86 1.413(6) yes
C70 C90 1.365(6) yes
N71 C72 1.463(6) yes
N71 C85 1.470(5) yes
C72 C73 1.518(6) yes
C72 H721 0.979 no
C72 H722 0.980 no
C73 C74 1.427(7) yes
C73 C82 1.379(6) yes
C74 C75 1.418(7) yes
C74 C79 1.430(7) yes
C75 C76 1.355(8) yes
C75 H751 0.941 no
C76 C77 1.390(8) yes
C76 H761 0.939 no
C77 C78 1.371(8) yes
C77 H771 0.939 no
C78 C79 1.404(8) yes
C78 H781 0.940 no
C79 C80 1.413(8) yes
C80 C81 1.336(7) yes
C80 H801 0.940 no
C81 C82 1.425(6) yes
C81 H811 0.939 no
C82 N83 1.442(6) yes
N83 C84 1.472(6) yes
N83 C85 1.479(6) yes
C84 C86 1.522(6) yes
C84 H841 0.981 no
C84 H842 0.980 no
C85 H851 0.981 no
C85 H852 0.978 no
C86 C87 1.381(6) yes
C87 C88 1.401(6) yes
C87 H871 0.940 no
C88 C89 1.404(6) yes
C89 C90 1.403(6) yes
C90 H901 0.940 no
C100 C101 1.375(10) yes
C100 C105 1.378(10) yes
C100 N106 1.471(11) yes
C101 C102 1.387(10) yes
C101 H1011 0.936 no
C102 C103 1.387(10) yes
C102 H1021 0.938 no
C103 C104 1.343(10) yes
C103 H1031 0.937 no
C104 C105 1.351(10) yes
C104 H1041 0.938 no
C105 H1051 0.938 no
N106 O107 1.204(11) yes
N106 O108 1.182(11) yes
C110 C111 1.377(9) yes
C110 C115 1.356(9) yes
C110 N116 1.475(9) yes
C111 C112 1.382(11) yes
C111 H1111 0.940 no
C112 C113 1.387(12) yes
C112 H1121 0.950 no
C113 C114 1.369(12) yes
C113 H1131 0.937 no
C114 C115 1.381(10) yes
C114 H1141 0.938 no
C115 H1151 0.940 no
N116 O117 1.239(7) yes
N116 O118 1.227(7) yes

loop_
_geom_hbond_atom_site_label_D
_geom_hbond_atom_site_label_H
_geom_hbond_atom_site_label_A
_geom_hbond_site_symmetry_A
_geom_hbond_angle_DHA
_geom_hbond_distance_DH
_geom_hbond_distance_HA
_geom_hbond_distance_DA
_geom_hbond_publ_flag
C103 H1031 C58 . 168.25(19) 0.937 2.598 3.521(8) yes
C50 H501 O118 3_564 165.9(2) 0.940 2.596 3.516(8) yes
